data_2020026
loop_
_publ_author_name
'Cenzual, K.'
'Parthe, E.'

_publ_section_title
;
 Hexagonal Y13 Pd40 Sn31, a new structure type containing intergrown Ca
 Cu5- and Mn Cu2 Al-type derived structure segments
;
_journal_name_full 'Acta Crystallographica C (39,1983-)'
_journal_page_first 1127
_journal_page_last 1131
_journal_volume 40
_journal_year 1984
_chemical_formula_sum 'Pd40 Sn31 Y13'
_space_group_IT_number 191
_symmetry_space_group_name_Hall '-P 6 2'
_symmetry_space_group_name_H-M 'P 6/m m m'
_cell_angle_alpha 90
_cell_angle_beta 90
_cell_angle_gamma 120
_cell_formula_units_Z 2
_cell_length_a 19.891
_cell_length_b 19.891
_cell_length_c 9.246
_cell_volume 3168.092
_citation_journal_id_ASTM ACSCEE
_cod_data_source_file Cenzual_ACSCEE_1984_1763.cif
_cod_data_source_block Pd40Sn31Y13
_cod_database_code 2020026

loop_
_symmetry_equiv_pos_as_xyz
x,y,z
x-y,x,z
-y,x-y,z
-x,-y,z
-x+y,-x,z
y,-x+y,z
-y,-x,-z
x-y,-y,-z
x,x-y,-z
y,x,-z
-x+y,y,-z
-x,-x+y,-z
-x,-y,-z
-x+y,-x,-z
y,-x+y,-z
x,y,-z
x-y,x,-z
-y,x-y,-z
y,x,z
-x+y,y,z
-x,-x+y,z
-y,-x,z
x-y,-y,z
x,x-y,z

loop_
_atom_site_label
_atom_site_type_symbol
_atom_site_fract_x
_atom_site_fract_y
_atom_site_fract_z
_atom_site_occupancy
_atom_site_U_iso_or_equiv
Sn4 Sn 0.1621 0 0 1 0.0
Y2 Y 0.2433 0.4866 0 1 0.0
Y3 Y 0.5761 0.1522 0.5 1 0.0
Pd5 Pd 0.2603 0.5206 0.348 1 0.0
Sn1 Sn 0.3333 0.6667 0.5 1 0.0
Y1 Y 0 0 0.194 1 0.0
Sn7 Sn 0.1776 0.3552 0.2333 1 0.0
Sn3 Sn 0.3862 0 0 1 0.0
Pd6 Pd 0.0884 0.1768 0.2419 1 0.0
Sn8 Sn 0.1264 0.4111 0.5 1 0.0
Pd2 Pd 0.4225 0 0.5 1 0.0
Sn6 Sn 0.6073 0.2146 0.1819 1 0.0
Y4 Y 0.2712 0 0.2895 1 0.0
Pd1 Pd 0.3333 0.6667 0 1 0.0
Pd7 Pd 0.0857 0.3209 0 1 0.0
Sn2 Sn 0.5 0 0.2584 1 0.0
Sn5 Sn 0.1459 0 0.5 1 0.0
Pd4 Pd 0.141 0.282 0.5 1 0.0
Pd8 Pd 0.1058 0.4476 0.2211 1 0.0
Pd3 Pd 0.5452 0.0904 0 1 0.0
